data_7206857
loop_
_publ_author_name
'Lari, Alberth'
'Pitak, Mateusz B.'
'Coles, Simon J.'
'Bresco, Emma'
'Belser, Peter'
'Beyeler, Andreas'
'Pilkington, Melanie'
'Wallis, John D.'

_publ_section_title
;
 The use of the triptycene framework for observing O&#x22EF;C&#xE001;O
 molecular interactions
;
_journal_issue 23
_journal_name_full CrystEngComm
_journal_page_first 6978
_journal_paper_doi 10.1039/c1ce05955f
_journal_volume 13
_journal_year 2011
_chemical_absolute_configuration ad
_chemical_formula_sum 'C24 H18 O4'
_chemical_formula_weight 370.38
_chemical_name_systematic
;
1,4-Di(methoxy)triptycene-9,10-dicarbaldehyde cpd 20
;
_space_group_IT_number 7
_symmetry_cell_setting monoclinic
_symmetry_space_group_name_Hall 'P -2ya'
_symmetry_space_group_name_H-M 'P 1 a 1'
_atom_sites_solution_hydrogens geom
_atom_sites_solution_primary direct
_atom_sites_solution_secondary difmap
_audit_creation_method SHELXL-97
_cell_angle_alpha 90.00
_cell_angle_beta 96.197(2)
_cell_angle_gamma 90.00
_cell_formula_units_Z 4
_cell_length_a 14.0278(3)
_cell_length_b 7.9798(2)
_cell_length_c 15.6964(4)
_cell_measurement_reflns_used 17679
_cell_measurement_temperature 120(2)
_cell_measurement_theta_max 27.48
_cell_measurement_theta_min 2.91
_cell_volume 1746.77(7)
_computing_cell_refinement 'DENZO (Otwinowski & Minor, 1997) & COLLECT (Hooft, R.W.W., 1998)'
_computing_data_collection 'COLLECT (Hooft, R.W.W., 1998)'
_computing_data_reduction 'DENZO (Otwinowski & Minor, 1997) & COLLECT (Hooft, R.W.W., 1998)'
_computing_structure_refinement 'SHELXL-97 (Sheldrick, 1997)'
_computing_structure_solution 'SHELXS-97 (Sheldrick, 1990)'
_diffrn_ambient_temperature 120(2)
_diffrn_detector_area_resol_mean 9.091
_diffrn_measured_fraction_theta_full 0.993
_diffrn_measured_fraction_theta_max 0.978
_diffrn_measurement_device_type
;
Bruker-Nonius Roper CCD camera on \k-goniostat
;
_diffrn_measurement_method '\f & \w scans'
_diffrn_radiation_monochromator graphite
_diffrn_radiation_source 'Bruker-Nonius FR591 rotating anode'
_diffrn_radiation_type MoK\a
_diffrn_radiation_wavelength 0.71073
_diffrn_reflns_av_R_equivalents 0.0000
_diffrn_reflns_av_sigmaI/netI 0.0605
_diffrn_reflns_limit_h_max 18
_diffrn_reflns_limit_h_min -18
_diffrn_reflns_limit_k_max 10
_diffrn_reflns_limit_k_min 0
_diffrn_reflns_limit_l_max 20
_diffrn_reflns_limit_l_min 0
_diffrn_reflns_number 3991
_diffrn_reflns_theta_full 27.50
_diffrn_reflns_theta_max 27.66
_diffrn_reflns_theta_min 3.65
_exptl_absorpt_coefficient_mu 0.096
_exptl_absorpt_correction_T_max 0.75
_exptl_absorpt_correction_T_min 0.59
_exptl_absorpt_correction_type multi-scan
_exptl_absorpt_process_details 'SADABS 2007/2 (Sheldrick, G.M., 2007)'
_exptl_crystal_colour colourless
_exptl_crystal_density_diffrn 1.408
_exptl_crystal_density_method 'not measured'
_exptl_crystal_description block
_exptl_crystal_F_000 776
_exptl_crystal_size_max 0.28
_exptl_crystal_size_mid 0.16
_exptl_crystal_size_min 0.12
_refine_diff_density_max 0.444
_refine_diff_density_min -0.355
_refine_diff_density_rms 0.091
_refine_ls_abs_structure_details 'Flack H D (1983), Acta Cryst. A39, 876-881'
_refine_ls_abs_structure_Flack 2(2)
_refine_ls_extinction_method none
_refine_ls_goodness_of_fit_ref 1.087
_refine_ls_hydrogen_treatment constr
_refine_ls_matrix_type full
_refine_ls_number_parameters 510
_refine_ls_number_reflns 3991
_refine_ls_number_restraints 8
_refine_ls_restrained_S_all 1.086
_refine_ls_R_factor_all 0.1040
_refine_ls_R_factor_gt 0.0616
_refine_ls_shift/su_max 0.000
_refine_ls_shift/su_mean 0.000
_refine_ls_structure_factor_coef Fsqd
_refine_ls_weighting_details 'calc w=1/[\s^2^(Fo^2^)+(0.0337P)^2^+1.8358P] where P=(Fo^2^+2Fc^2^)/3'
_refine_ls_weighting_scheme calc
_refine_ls_wR_factor_gt 0.1128
_refine_ls_wR_factor_ref 0.1326
_reflns_number_gt 2985
_reflns_number_total 3991
_reflns_threshold_expression >2sigma(I)
_cod_data_source_file c1ce05955f.txt
_cod_data_source_block c:\meotrip\twin5af
_cod_original_sg_symbol_H-M Pa
_cod_database_code 7206857

loop_
_symmetry_equiv_pos_as_xyz
'x, y, z'
'x+1/2, -y, z'

loop_
_atom_site_label
_atom_site_type_symbol
_atom_site_fract_x
_atom_site_fract_y
_atom_site_fract_z
_atom_site_U_iso_or_equiv
_atom_site_adp_type
_atom_site_occupancy
_atom_site_symmetry_multiplicity
_atom_site_calc_flag
_atom_site_refinement_flags
O1A O 0.3776(4) 0.3022(7) 0.1928(3) 0.0261(13) Uani 1 1 d .
O2A O 0.4121(4) 0.3404(7) -0.1554(3) 0.0310(14) Uani 1 1 d .
O3A O 0.5486(4) 0.5289(6) 0.2843(3) 0.0343(12) Uani 1 1 d .
O4A O 0.6215(3) 0.4367(6) -0.1707(3) 0.0302(11) Uani 1 1 d .
C1A C 0.4623(5) 0.3743(8) 0.0765(4) 0.0148(15) Uani 1 1 d .
C2A C 0.3818(5) 0.3024(9) 0.1064(5) 0.0160(16) Uani 1 1 d .
C3A C 0.3109(5) 0.2366(9) 0.0459(5) 0.0216(17) Uani 1 1 d .
H3A H 0.2561 0.1839 0.0646 0.026 Uiso 1 1 calc R
C4A C 0.3199(5) 0.2472(10) -0.0405(5) 0.0220(17) Uani 1 1 d .
H4A H 0.2709 0.2022 -0.0806 0.026 Uiso 1 1 calc R
C5A C 0.3991(5) 0.3226(9) -0.0699(5) 0.0183(16) Uani 1 1 d .
C6A C 0.4711(5) 0.3859(8) -0.0112(4) 0.0126(14) Uani 1 1 d .
C7A C 0.5630(5) 0.4794(8) -0.0316(4) 0.0124(14) Uani 1 1 d .
C8A C 0.6481(5) 0.3861(8) 0.0187(4) 0.0122(14) Uani 1 1 d .
C9A C 0.7286(5) 0.3216(9) -0.0124(5) 0.0200(16) Uani 1 1 d .
H9A H 0.7355 0.3281 -0.0718 0.024 Uiso 1 1 calc R
C10A C 0.8009(5) 0.2458(9) 0.0444(5) 0.0204(17) Uani 1 1 d .
H10A H 0.8560 0.1997 0.0229 0.024 Uiso 1 1 calc R
C11A C 0.7919(5) 0.2385(9) 0.1299(5) 0.0206(17) Uani 1 1 d .
H11A H 0.8414 0.1890 0.1678 0.025 Uiso 1 1 calc R
C12A C 0.7097(5) 0.3039(9) 0.1631(5) 0.0179(15) Uani 1 1 d .
H12A H 0.7028 0.2975 0.2225 0.021 Uiso 1 1 calc R
C13A C 0.6397(5) 0.3773(8) 0.1065(4) 0.0125(14) Uani 1 1 d .
C14A C 0.5464(5) 0.4581(7) 0.1337(4) 0.0123(14) Uani 1 1 d .
C15A C 0.5490(5) 0.6396(8) 0.1020(5) 0.0145(15) Uani 1 1 d .
C16A C 0.5442(5) 0.7840(8) 0.1501(5) 0.0139(14) Uani 1 1 d .
H16A H 0.5378 0.7769 0.2096 0.017 Uiso 1 1 calc R
C17A C 0.5489(5) 0.9403(9) 0.1108(5) 0.0233(18) Uani 1 1 d .
H17A H 0.5455 1.0397 0.1436 0.028 Uiso 1 1 calc R
C18A C 0.5585(5) 0.9511(9) 0.0233(6) 0.026(2) Uani 1 1 d .
H18A H 0.5621 1.0576 -0.0032 0.032 Uiso 1 1 calc R
C19A C 0.5628(5) 0.8047(9) -0.0252(5) 0.0185(16) Uani 1 1 d .
H19A H 0.5685 0.8122 -0.0849 0.022 Uiso 1 1 calc R
C20A C 0.5587(5) 0.6501(8) 0.0130(4) 0.0136(15) Uani 1 1 d .
C21A C 0.5677(5) 0.5023(10) -0.1274(5) 0.0206(15) Uani 1 1 d .
H21A H 0.5226 0.5778 -0.1558 0.025 Uiso 1 1 calc R
C22A C 0.5442(4) 0.4251(8) 0.2290(4) 0.0160(13) Uani 1 1 d .
H22A H 0.5387 0.3116 0.2462 0.019 Uiso 1 1 calc R
C23A C 0.2907(6) 0.2473(11) 0.2236(5) 0.034(2) Uani 1 1 d .
H23B H 0.2808 0.1281 0.2106 0.051 Uiso 1 1 calc R
H23C H 0.2367 0.3121 0.1957 0.051 Uiso 1 1 calc R
H23A H 0.2949 0.2641 0.2858 0.051 Uiso 1 1 calc R
C24A C 0.3278(5) 0.3352(11) -0.2152(5) 0.0280(19) Uani 1 1 d .
H24A H 0.2764 0.3985 -0.1922 0.042 Uiso 1 1 calc R
H24B H 0.3076 0.2185 -0.2247 0.042 Uiso 1 1 calc R
H24C H 0.3416 0.3850 -0.2696 0.042 Uiso 1 1 calc R
O1B O 0.2888(4) 0.8823(7) 0.7598(3) 0.0271(12) Uani 1 1 d .
O2B O 0.3038(4) 0.7737(7) 0.4134(3) 0.0243(12) Uani 1 1 d .
O3B O 0.0989(3) 1.0911(6) 0.7769(3) 0.0283(11) Uani 1 1 d .
O4B O 0.1104(4) 0.9516(6) 0.3187(3) 0.0311(12) Uani 1 1 d .
C1B C 0.2230(5) 0.9006(9) 0.6151(4) 0.0157(15) Uani 1 1 d .
C2B C 0.2965(5) 0.8436(9) 0.6748(5) 0.0176(16) Uani 1 1 d .
C3B C 0.3748(6) 0.7613(9) 0.6471(5) 0.0196(17) Uani 1 1 d .
H3B H 0.4251 0.7217 0.6874 0.024 Uiso 1 1 calc R
C4B C 0.3788(5) 0.7373(9) 0.5594(5) 0.0192(17) Uani 1 1 d .
H4B H 0.4313 0.6783 0.5401 0.023 Uiso 1 1 calc R
C5B C 0.3077(5) 0.7984(9) 0.5010(5) 0.0169(16) Uani 1 1 d .
C6B C 0.2303(5) 0.8850(8) 0.5280(4) 0.0117(14) Uani 1 1 d .
C7B C 0.1477(5) 0.9726(8) 0.4731(4) 0.0120(15) Uani 1 1 d U
C8B C 0.0560(5) 0.8893(8) 0.4955(4) 0.0131(14) Uani 1 1 d .
C9B C -0.0166(5) 0.8141(9) 0.4411(5) 0.0187(16) Uani 1 1 d .
H9B H -0.0124 0.8093 0.3812 0.022 Uiso 1 1 calc R
C10B C -0.0948(5) 0.7466(9) 0.4751(5) 0.0203(17) Uani 1 1 d .
H10B H -0.1432 0.6922 0.4380 0.024 Uiso 1 1 calc R
C11B C -0.1045(5) 0.7561(9) 0.5617(5) 0.0203(17) Uani 1 1 d .
H11B H -0.1596 0.7102 0.5832 0.024 Uiso 1 1 calc R
C12B C -0.0339(5) 0.8324(8) 0.6170(4) 0.0146(15) Uani 1 1 d .
H12B H -0.0399 0.8405 0.6766 0.017 Uiso 1 1 calc R
C13B C 0.0471(5) 0.8977(8) 0.5828(5) 0.0154(15) Uani 1 1 d .
C14B C 0.1313(5) 0.9895(9) 0.6372(5) 0.0152(15) Uani 1 1 d .
C15B C 0.1367(5) 1.1632(8) 0.5960(5) 0.0138(15) Uani 1 1 d .
C16B C 0.1323(5) 1.3187(9) 0.6363(5) 0.0183(16) Uani 1 1 d .
H16B H 0.1264 1.3255 0.6959 0.022 Uiso 1 1 calc R
C17B C 0.1367(5) 1.4643(8) 0.5869(5) 0.0202(17) Uani 1 1 d .
H17B H 0.1358 1.5712 0.6135 0.024 Uiso 1 1 calc R
C18B C 0.1422(5) 1.4529(8) 0.4997(5) 0.0197(16) Uani 1 1 d .
H18B H 0.1437 1.5525 0.4667 0.024 Uiso 1 1 calc R
C19B C 0.1456(5) 1.2986(8) 0.4597(5) 0.0175(16) Uani 1 1 d .
H19B H 0.1482 1.2923 0.3996 0.021 Uiso 1 1 calc R
C20B C 0.1451(5) 1.1532(8) 0.5084(5) 0.0144(15) Uani 1 1 d .
C21B C 0.1663(5) 0.9870(8) 0.3796(4) 0.0202(15) Uani 1 1 d .
H21B H 0.2273 1.0276 0.3684 0.024 Uiso 1 1 calc R
C22B C 0.1160(5) 0.9753(10) 0.7312(5) 0.0197(16) Uani 1 1 d .
H22B H 0.1202 0.8667 0.7562 0.024 Uiso 1 1 calc R
C23B C 0.3664(5) 0.8471(10) 0.8223(5) 0.0252(18) Uani 1 1 d .
H23D H 0.4251 0.8970 0.8049 0.038 Uiso 1 1 calc R
H23E H 0.3746 0.7255 0.8279 0.038 Uiso 1 1 calc R
H23F H 0.3533 0.8944 0.8775 0.038 Uiso 1 1 calc R
C24B C 0.3901(6) 0.7152(10) 0.3802(5) 0.0274(18) Uani 1 1 d .
H24F H 0.4116 0.6110 0.4093 0.041 Uiso 1 1 calc R
H24E H 0.4404 0.8004 0.3904 0.041 Uiso 1 1 calc R
H24D H 0.3769 0.6946 0.3185 0.041 Uiso 1 1 calc R

loop_
_atom_site_aniso_label
_atom_site_aniso_U_11
_atom_site_aniso_U_22
_atom_site_aniso_U_33
_atom_site_aniso_U_23
_atom_site_aniso_U_13
_atom_site_aniso_U_12
O1A 0.014(2) 0.046(3) 0.019(3) 0.007(2) 0.003(2) -0.011(2)
O2A 0.017(3) 0.060(4) 0.014(3) -0.008(2) -0.002(2) -0.005(2)
O3A 0.052(3) 0.033(3) 0.018(3) -0.003(2) 0.006(2) -0.005(3)
O4A 0.024(2) 0.045(3) 0.022(2) -0.004(2) 0.004(2) 0.004(2)
C1A 0.009(3) 0.014(3) 0.021(4) 0.002(3) -0.003(3) -0.001(3)
C2A 0.012(4) 0.021(4) 0.016(4) -0.003(3) 0.006(3) -0.004(3)
C3A 0.010(4) 0.021(4) 0.033(5) -0.002(3) -0.001(3) -0.001(3)
C4A 0.010(3) 0.030(4) 0.024(5) -0.004(3) -0.006(3) -0.004(3)
C5A 0.012(4) 0.026(4) 0.015(4) -0.006(3) -0.002(3) -0.003(3)
C6A 0.008(3) 0.016(3) 0.014(4) -0.001(3) 0.001(3) 0.005(3)
C7A 0.012(3) 0.018(3) 0.007(3) -0.002(2) 0.002(3) -0.004(3)
C8A 0.017(3) 0.017(3) 0.003(3) -0.002(2) 0.004(3) -0.005(3)
C9A 0.013(4) 0.023(4) 0.024(4) -0.004(3) 0.002(3) -0.004(3)
C10A 0.013(4) 0.023(4) 0.025(5) -0.004(3) 0.003(3) 0.000(3)
C11A 0.008(3) 0.023(4) 0.031(5) 0.007(3) 0.000(3) 0.006(3)
C12A 0.017(4) 0.019(4) 0.018(4) -0.001(3) 0.002(3) -0.003(3)
C13A 0.012(3) 0.008(3) 0.015(4) -0.002(2) -0.005(3) 0.002(3)
C14A 0.011(3) 0.011(3) 0.016(4) 0.001(2) 0.005(3) -0.002(2)
C15A 0.008(3) 0.014(3) 0.020(4) 0.003(3) -0.003(3) 0.003(3)
C16A 0.008(3) 0.016(3) 0.017(4) -0.010(3) 0.000(3) 0.000(3)
C17A 0.020(4) 0.017(4) 0.033(5) -0.007(3) 0.001(3) 0.003(3)
C18A 0.018(4) 0.015(4) 0.046(6) 0.004(3) 0.000(4) -0.004(3)
C19A 0.011(4) 0.024(4) 0.019(4) 0.008(3) -0.005(3) 0.001(3)
C20A 0.013(3) 0.021(4) 0.006(3) -0.002(3) -0.003(3) -0.001(3)
C21A 0.017(3) 0.027(4) 0.017(4) -0.001(3) -0.001(3) -0.006(3)
C22A 0.015(3) 0.024(3) 0.009(3) -0.001(3) 0.001(2) -0.002(3)
C23A 0.026(4) 0.054(5) 0.022(4) 0.014(4) 0.008(3) -0.014(4)
C24A 0.019(4) 0.047(5) 0.016(4) -0.005(3) -0.008(3) 0.003(3)
O1B 0.023(3) 0.042(3) 0.016(3) 0.001(2) 0.001(2) 0.007(2)
O2B 0.017(3) 0.038(3) 0.019(3) -0.006(2) 0.002(2) 0.005(2)
O3B 0.032(3) 0.036(3) 0.018(2) -0.007(2) 0.004(2) 0.006(2)
O4B 0.039(3) 0.034(3) 0.020(3) 0.000(2) 0.001(2) -0.001(2)
C1B 0.018(3) 0.011(3) 0.017(4) 0.003(3) -0.001(3) -0.001(3)
C2B 0.022(4) 0.017(3) 0.015(4) -0.001(3) 0.006(3) -0.001(3)
C3B 0.018(4) 0.020(4) 0.020(4) 0.003(3) -0.002(3) -0.002(3)
C4B 0.020(4) 0.016(4) 0.022(4) -0.001(3) 0.005(3) 0.006(3)
C5B 0.021(4) 0.016(4) 0.014(4) -0.008(3) 0.001(3) -0.009(3)
C6B 0.017(4) 0.010(3) 0.009(3) 0.000(3) 0.005(3) -0.002(3)
C7B 0.016(3) 0.014(3) 0.005(3) -0.003(2) -0.001(2) -0.003(2)
C8B 0.012(3) 0.014(3) 0.014(4) -0.001(3) 0.003(3) 0.004(3)
C9B 0.014(4) 0.023(4) 0.018(4) -0.007(3) -0.002(3) 0.001(3)
C10B 0.019(4) 0.023(4) 0.017(4) -0.003(3) -0.003(3) -0.005(3)
C11B 0.009(3) 0.026(4) 0.027(5) -0.001(3) 0.004(3) -0.002(3)
C12B 0.016(4) 0.018(3) 0.010(4) -0.006(3) 0.005(3) 0.000(3)
C13B 0.007(3) 0.012(3) 0.027(4) 0.000(3) -0.001(3) 0.002(3)
C14B 0.012(3) 0.014(3) 0.019(4) -0.005(3) 0.002(3) -0.001(3)
C15B 0.008(3) 0.010(3) 0.023(4) -0.002(3) 0.004(3) 0.000(3)
C16B 0.015(4) 0.021(4) 0.018(4) -0.004(3) 0.000(3) 0.007(3)
C17B 0.017(3) 0.012(3) 0.029(4) -0.005(3) -0.009(3) -0.002(3)
C18B 0.016(4) 0.012(4) 0.029(4) 0.000(3) -0.007(3) 0.001(3)
C19B 0.014(4) 0.017(4) 0.020(4) -0.001(3) -0.004(3) -0.001(3)
C20B 0.011(4) 0.018(3) 0.014(4) 0.001(3) 0.001(3) 0.005(3)
C21B 0.023(4) 0.015(3) 0.022(3) 0.000(3) 0.000(3) 0.004(3)
C22B 0.010(3) 0.032(4) 0.016(4) 0.003(3) -0.001(3) 0.000(3)
C23B 0.019(4) 0.036(4) 0.020(4) 0.004(3) -0.001(4) 0.004(3)
C24B 0.021(4) 0.043(5) 0.020(4) -0.002(3) 0.011(3) 0.007(3)

loop_
_atom_type_symbol
_atom_type_description
_atom_type_scat_dispersion_real
_atom_type_scat_dispersion_imag
_atom_type_scat_source
C C 0.0033 0.0016 'International Tables Vol C Tables 4.2.6.8 and 6.1.1.4'
H H 0.0000 0.0000 'International Tables Vol C Tables 4.2.6.8 and 6.1.1.4'
O O 0.0106 0.0060 'International Tables Vol C Tables 4.2.6.8 and 6.1.1.4'

loop_
_geom_angle_atom_site_label_1
_geom_angle_atom_site_label_2
_geom_angle_atom_site_label_3
_geom_angle
C2A O1A C23A 117.9(6)
C5A O2A C24A 116.6(6)
C2A C1A C6A 121.3(7)
C2A C1A C14A 125.1(6)
C6A C1A C14A 113.5(6)
O1A C2A C1A 117.4(6)
O1A C2A C3A 124.8(6)
C1A C2A C3A 117.8(7)
C4A C3A C2A 120.8(7)
C3A C4A C5A 121.0(7)
O2A C5A C4A 124.2(7)
O2A C5A C6A 116.5(6)
C4A C5A C6A 119.3(7)
C5A C6A C1A 119.7(6)
C5A C6A C7A 126.8(6)
C1A C6A C7A 113.4(6)
C21A C7A C20A 110.6(6)
C21A C7A C8A 116.6(5)
C20A C7A C8A 105.1(5)
C21A C7A C6A 112.8(5)
C20A C7A C6A 104.9(5)
C8A C7A C6A 106.0(5)
C9A C8A C13A 119.4(7)
C9A C8A C7A 128.0(6)
C13A C8A C7A 112.6(5)
C8A C9A C10A 119.8(7)
C11A C10A C9A 120.2(7)
C10A C11A C12A 120.8(7)
C13A C12A C11A 118.1(7)
C12A C13A C8A 121.7(7)
C12A C13A C14A 123.9(6)
C8A C13A C14A 114.4(6)
C22A C14A C15A 119.1(6)
C22A C14A C1A 113.5(5)
C15A C14A C1A 105.2(5)
C22A C14A C13A 107.8(5)
C15A C14A C13A 104.6(5)
C1A C14A C13A 105.7(5)
C16A C15A C20A 120.2(7)
C16A C15A C14A 127.3(7)
C20A C15A C14A 112.5(6)
C15A C16A C17A 119.7(7)
C18A C17A C16A 120.2(7)
C17A C18A C19A 119.9(7)
C20A C19A C18A 120.3(7)
C19A C20A C15A 119.6(6)
C19A C20A C7A 126.2(6)
C15A C20A C7A 114.1(6)
O4A C21A C7A 127.5(7)
O3A C22A C14A 126.0(6)
C2B O1B C23B 119.4(6)
C5B O2B C24B 117.3(6)
C6B C1B C2B 120.4(7)
C6B C1B C14B 114.5(6)
C2B C1B C14B 125.0(7)
O1B C2B C3B 123.6(7)
O1B C2B C1B 116.6(6)
C3B C2B C1B 119.8(7)
C2B C3B C4B 119.4(7)
C5B C4B C3B 120.4(7)
C4B C5B O2B 124.2(7)
C4B C5B C6B 120.7(7)
O2B C5B C6B 115.1(7)
C1B C6B C5B 119.2(7)
C1B C6B C7B 112.3(6)
C5B C6B C7B 128.5(6)
C21B C7B C8B 119.5(6)
C21B C7B C6B 112.2(5)
C8B C7B C6B 106.1(5)
C21B C7B C20B 106.8(6)
C8B C7B C20B 105.7(5)
C6B C7B C20B 105.6(5)
C13B C8B C9B 119.1(7)
C13B C8B C7B 112.0(6)
C9B C8B C7B 128.9(6)
C10B C9B C8B 119.4(7)
C9B C10B C11B 121.7(7)
C10B C11B C12B 120.1(7)
C11B C12B C13B 118.3(7)
C8B C13B C12B 121.4(6)
C8B C13B C14B 114.7(6)
C12B C13B C14B 123.9(6)
C22B C14B C15B 119.7(6)
C22B C14B C1B 113.1(6)
C15B C14B C1B 103.9(6)
C22B C14B C13B 108.6(6)
C15B C14B C13B 105.2(6)
C1B C14B C13B 105.1(5)
C20B C15B C16B 120.7(7)
C20B C15B C14B 112.1(6)
C16B C15B C14B 127.2(6)
C15B C16B C17B 118.7(7)
C18B C17B C16B 120.2(7)
C17B C18B C19B 121.0(7)
C18B C19B C20B 119.4(7)
C19B C20B C15B 120.0(7)
C19B C20B C7B 125.4(6)
C15B C20B C7B 114.5(6)
O4B C21B C7B 125.8(7)
O3B C22B C14B 125.2(7)

loop_
_geom_bond_atom_site_label_1
_geom_bond_atom_site_label_2
_geom_bond_distance
O1A C2A 1.363(9)
O1A C23A 1.428(9)
O2A C5A 1.381(9)
O2A C24A 1.429(9)
O3A C22A 1.197(7)
O4A C21A 1.190(9)
C1A C2A 1.393(10)
C1A C6A 1.397(9)
C1A C14A 1.555(9)
C2A C3A 1.401(10)
C3A C4A 1.378(11)
C4A C5A 1.386(11)
C5A C6A 1.386(10)
C6A C7A 1.553(9)
C7A C21A 1.523(10)
C7A C20A 1.536(9)
C7A C8A 1.549(9)
C8A C9A 1.378(10)
C8A C13A 1.396(9)
C9A C10A 1.411(10)
C10A C11A 1.364(11)
C11A C12A 1.415(10)
C12A C13A 1.382(10)
C13A C14A 1.559(9)
C14A C22A 1.523(9)
C14A C15A 1.533(9)
C15A C16A 1.383(9)
C15A C20A 1.421(10)
C16A C17A 1.397(10)
C17A C18A 1.396(11)
C18A C19A 1.399(10)
C19A C20A 1.376(10)
O1B C2B 1.386(8)
O1B C23B 1.413(9)
O2B C5B 1.385(9)
O2B C24B 1.446(9)
O3B C22B 1.210(8)
O4B C21B 1.203(8)
C1B C6B 1.388(9)
C1B C2B 1.392(10)
C1B C14B 1.542(10)
C2B C3B 1.389(11)
C3B C4B 1.397(11)
C4B C5B 1.369(11)
C5B C6B 1.390(10)
C6B C7B 1.536(9)
C7B C21B 1.522(9)
C7B C8B 1.522(9)
C7B C20B 1.545(9)
C8B C13B 1.391(10)
C8B C9B 1.393(10)
C9B C10B 1.379(11)
C10B C11B 1.382(11)
C11B C12B 1.386(10)
C12B C13B 1.408(10)
C13B C14B 1.563(9)
C14B C22B 1.519(10)
C14B C15B 1.535(10)
C15B C20B 1.394(10)
C15B C16B 1.397(9)
C16B C17B 1.401(10)
C17B C18B 1.383(10)
C18B C19B 1.385(9)
C19B C20B 1.391(10)
